data_2236961
loop_
_publ_author_name
'Koh, Dongsoo'

_publ_section_title
;
 8-Methoxy-2<i>H</i>-chromene-3-carbaldehyde
;
_journal_coeditor_code LH5559
_journal_issue 12
_journal_name_full 'Acta Crystallographica Section E'
_journal_page_first o3419
_journal_paper_doi 10.1107/S1600536812047319
_journal_volume 68
_journal_year 2012
_chemical_formula_iupac 'C11 H10 O3'
_chemical_formula_moiety 'C11 H10 O3'
_chemical_formula_sum 'C11 H10 O3'
_chemical_formula_weight 190.19
_chemical_name_systematic
;
8-Methoxy-2<i>H</i>-chromene-3-carbaldehyde
;
_space_group_IT_number 61
_symmetry_cell_setting orthorhombic
_symmetry_space_group_name_Hall '-P 2ac 2ab'
_symmetry_space_group_name_H-M 'P b c a'
_atom_sites_solution_hydrogens geom
_atom_sites_solution_primary direct
_atom_sites_solution_secondary difmap
_audit_creation_method SHELXTL
_cell_angle_alpha 90.00
_cell_angle_beta 90.00
_cell_angle_gamma 90.00
_cell_formula_units_Z 8
_cell_length_a 6.8940(6)
_cell_length_b 13.2079(11)
_cell_length_c 20.0964(16)
_cell_measurement_reflns_used 3190
_cell_measurement_temperature 200(2)
_cell_measurement_theta_max 28.23
_cell_measurement_theta_min 3.08
_cell_volume 1829.9(3)
_computing_cell_refinement 'SAINT (Bruker, 2000)'
_computing_data_collection 'SMART (Bruker, 2000)'
_computing_data_reduction 'SAINT (Bruker, 2000)'
_computing_molecular_graphics 'PLATON (Spek, 2009)'
_computing_publication_material 'SHELXTL (Sheldrick, 2008)'
_computing_structure_refinement 'SHELXL97 (Sheldrick, 2008)'
_computing_structure_solution 'SHELXS97 (Sheldrick, 2008)'
_diffrn_ambient_temperature 200(2)
_diffrn_measured_fraction_theta_full 1.000
_diffrn_measured_fraction_theta_max 1.000
_diffrn_measurement_device_type 'Bruker SMART CCD'
_diffrn_measurement_method '\f and \w scans'
_diffrn_radiation_monochromator graphite
_diffrn_radiation_source 'fine-focus sealed tube'
_diffrn_radiation_type MoK\a
_diffrn_radiation_wavelength 0.71073
_diffrn_reflns_av_R_equivalents 0.0561
_diffrn_reflns_av_sigmaI/netI 0.0487
_diffrn_reflns_limit_h_max 9
_diffrn_reflns_limit_h_min -9
_diffrn_reflns_limit_k_max 16
_diffrn_reflns_limit_k_min -17
_diffrn_reflns_limit_l_max 19
_diffrn_reflns_limit_l_min -26
_diffrn_reflns_number 12690
_diffrn_reflns_theta_full 28.31
_diffrn_reflns_theta_max 28.31
_diffrn_reflns_theta_min 2.03
_exptl_absorpt_coefficient_mu 0.101
_exptl_absorpt_correction_type none
_exptl_crystal_colour 'pale yellow'
_exptl_crystal_density_diffrn 1.381
_exptl_crystal_density_method 'not measured'
_exptl_crystal_description block
_exptl_crystal_F_000 800
_exptl_crystal_size_max 0.23
_exptl_crystal_size_mid 0.21
_exptl_crystal_size_min 0.19
_refine_diff_density_max 0.282
_refine_diff_density_min -0.281
_refine_ls_extinction_method none
_refine_ls_goodness_of_fit_ref 0.922
_refine_ls_hydrogen_treatment constr
_refine_ls_matrix_type full
_refine_ls_number_parameters 128
_refine_ls_number_reflns 2276
_refine_ls_number_restraints 0
_refine_ls_restrained_S_all 0.922
_refine_ls_R_factor_all 0.0994
_refine_ls_R_factor_gt 0.0510
_refine_ls_shift/su_max 0.001
_refine_ls_shift/su_mean 0.000
_refine_ls_structure_factor_coef Fsqd
_refine_ls_weighting_details 'calc w=1/[\s^2^(Fo^2^)+(0.0862P)^2^] where P=(Fo^2^+2Fc^2^)/3'
_refine_ls_weighting_scheme calc
_refine_ls_wR_factor_gt 0.1208
_refine_ls_wR_factor_ref 0.1578
_reflns_number_gt 1194
_reflns_number_total 2276
_reflns_threshold_expression I>2\s(I)
_cod_data_source_file lh5559.cif
_cod_data_source_block I
_cod_database_code 2236961
_cod_database_fobs_code 2236961

loop_
_symmetry_equiv_pos_as_xyz
'x, y, z'
'-x+1/2, -y, z+1/2'
'-x, y+1/2, -z+1/2'
'x+1/2, -y+1/2, -z'
'-x, -y, -z'
'x-1/2, y, -z-1/2'
'x, -y-1/2, z-1/2'
'-x-1/2, y-1/2, z'

loop_
_atom_site_type_symbol
_atom_site_label
_atom_site_fract_x
_atom_site_fract_y
_atom_site_fract_z
_atom_site_U_iso_or_equiv
_atom_site_adp_type
_atom_site_calc_flag
_atom_site_refinement_flags
_atom_site_occupancy
_atom_site_symmetry_multiplicity
O O1 0.1026(2) 0.40157(12) 0.04444(7) 0.0583(5) Uani d . 1 1
C C1 0.1052(3) 0.47227(17) 0.08309(9) 0.0456(5) Uani d . 1 1
H H1 0.1013 0.5387 0.0651 0.055 Uiso calc R 1 1
C C2 0.1139(2) 0.46201(14) 0.15445(8) 0.0351(4) Uani d . 1 1
C C3 0.1208(3) 0.35793(14) 0.18379(8) 0.0381(5) Uani d . 1 1
H H3A 0.0257 0.3148 0.1601 0.046 Uiso calc R 1 1
H H3B 0.2512 0.3291 0.1757 0.046 Uiso calc R 1 1
O O2 0.08111(19) 0.35301(9) 0.25332(6) 0.0438(4) Uani d . 1 1
C C4 0.1089(2) 0.43707(13) 0.29215(8) 0.0318(4) Uani d . 1 1
C C5 0.1082(2) 0.42242(14) 0.36068(9) 0.0340(4) Uani d . 1 1
O O3 0.09121(18) 0.32461(10) 0.38224(6) 0.0450(4) Uani d . 1 1
C C6 0.0786(3) 0.30827(18) 0.45209(9) 0.0530(6) Uani d . 1 1
H H6A 0.1980 0.3320 0.4735 0.080 Uiso calc R 1 1
H H6B 0.0616 0.2358 0.4609 0.080 Uiso calc R 1 1
H H6C -0.0324 0.3458 0.4700 0.080 Uiso calc R 1 1
C C7 0.1241(2) 0.50626(15) 0.40230(9) 0.0394(5) Uani d . 1 1
H H7 0.1240 0.4974 0.4492 0.047 Uiso calc R 1 1
C C8 0.1403(3) 0.60283(15) 0.37558(9) 0.0449(5) Uani d . 1 1
H H8 0.1496 0.6597 0.4043 0.054 Uiso calc R 1 1
C C9 0.1428(3) 0.61667(15) 0.30801(9) 0.0400(5) Uani d . 1 1
H H9 0.1565 0.6829 0.2902 0.048 Uiso calc R 1 1
C C10 0.1255(2) 0.53375(13) 0.26518(8) 0.0325(4) Uani d . 1 1
C C11 0.1184(2) 0.54390(14) 0.19384(9) 0.0351(4) Uani d . 1 1
H H11 0.1170 0.6095 0.1745 0.042 Uiso calc R 1 1

loop_
_atom_site_aniso_label
_atom_site_aniso_U_11
_atom_site_aniso_U_22
_atom_site_aniso_U_33
_atom_site_aniso_U_12
_atom_site_aniso_U_13
_atom_site_aniso_U_23
O1 0.0741(11) 0.0674(11) 0.0334(8) 0.0080(8) -0.0032(7) -0.0087(7)
C1 0.0500(12) 0.0538(14) 0.0330(11) 0.0056(9) -0.0001(9) 0.0023(9)
C2 0.0338(10) 0.0450(12) 0.0266(10) -0.0007(8) 0.0004(7) 0.0008(8)
C3 0.0505(12) 0.0364(11) 0.0274(10) -0.0032(8) 0.0029(8) -0.0036(7)
O2 0.0709(10) 0.0331(8) 0.0275(7) -0.0052(6) 0.0046(6) -0.0021(5)
C4 0.0335(10) 0.0324(10) 0.0294(10) 0.0004(7) 0.0009(7) -0.0034(7)
C5 0.0367(10) 0.0368(11) 0.0285(10) 0.0030(8) 0.0018(7) 0.0038(7)
O3 0.0620(9) 0.0394(8) 0.0335(8) 0.0043(6) 0.0047(6) 0.0069(6)
C6 0.0680(14) 0.0563(14) 0.0347(11) 0.0109(11) 0.0086(9) 0.0144(9)
C7 0.0438(11) 0.0480(12) 0.0264(9) 0.0043(9) -0.0004(7) -0.0029(8)
C8 0.0536(12) 0.0419(12) 0.0392(11) -0.0009(9) 0.0001(9) -0.0124(9)
C9 0.0501(12) 0.0333(11) 0.0365(10) 0.0001(8) 0.0021(8) -0.0017(8)
C10 0.0313(9) 0.0359(11) 0.0304(10) 0.0011(7) 0.0012(7) -0.0011(7)
C11 0.0379(10) 0.0359(11) 0.0315(10) 0.0001(8) 0.0004(7) 0.0058(7)

loop_
_atom_type_symbol
_atom_type_description
_atom_type_scat_dispersion_real
_atom_type_scat_dispersion_imag
_atom_type_scat_source
C C 0.0033 0.0016 'International Tables Vol C Tables 4.2.6.8 and 6.1.1.4'
H H 0.0000 0.0000 'International Tables Vol C Tables 4.2.6.8 and 6.1.1.4'
O O 0.0106 0.0060 'International Tables Vol C Tables 4.2.6.8 and 6.1.1.4'

loop_
_geom_angle_atom_site_label_1
_geom_angle_atom_site_label_2
_geom_angle_atom_site_label_3
_geom_angle
O1 C1 C2 124.4(2)
O1 C1 H1 117.8
C2 C1 H1 117.8
C11 C2 C1 120.83(18)
C11 C2 C3 120.50(16)
C1 C2 C3 118.66(16)
O2 C3 C2 114.96(14)
O2 C3 H3A 108.5
C2 C3 H3A 108.5
O2 C3 H3B 108.5
C2 C3 H3B 108.5
H3A C3 H3B 107.5
C4 O2 C3 119.63(13)
O2 C4 C5 116.79(16)
O2 C4 C10 122.21(16)
C5 C4 C10 120.89(16)
O3 C5 C4 116.44(16)
O3 C5 C7 124.61(16)
C4 C5 C7 118.95(17)
C5 O3 C6 117.45(15)
O3 C6 H6A 109.5
O3 C6 H6B 109.5
H6A C6 H6B 109.5
O3 C6 H6C 109.5
H6A C6 H6C 109.5
H6B C6 H6C 109.5
C8 C7 C5 120.32(17)
C8 C7 H7 119.8
C5 C7 H7 119.8
C9 C8 C7 120.46(18)
C9 C8 H8 119.8
C7 C8 H8 119.8
C8 C9 C10 120.29(18)
C8 C9 H9 119.9
C10 C9 H9 119.9
C4 C10 C9 119.08(17)
C4 C10 C11 118.04(16)
C9 C10 C11 122.86(17)
C2 C11 C10 120.88(17)
C2 C11 H11 119.6
C10 C11 H11 119.6

loop_
_geom_bond_atom_site_label_1
_geom_bond_atom_site_label_2
_geom_bond_distance
O1 C1 1.215(2)
C1 C2 1.442(2)
C1 H1 0.9500
C2 C11 1.341(3)
C2 C3 1.497(3)
C3 O2 1.425(2)
C3 H3A 0.9900
C3 H3B 0.9900
O2 C4 1.370(2)
C4 C5 1.391(2)
C4 C10 1.392(2)
C5 O3 1.368(2)
C5 C7 1.392(3)
O3 C6 1.423(2)
C6 H6A 0.9800
C6 H6B 0.9800
C6 H6C 0.9800
C7 C8 1.388(3)
C7 H7 0.9500
C8 C9 1.370(2)
C8 H8 0.9500
C9 C10 1.398(2)
C9 H9 0.9500
C10 C11 1.441(2)
C11 H11 0.9500

loop_
_geom_hbond_atom_site_label_D
_geom_hbond_atom_site_label_H
_geom_hbond_atom_site_label_A
_geom_hbond_site_symmetry_A
_geom_hbond_distance_DH
_geom_hbond_distance_HA
_geom_hbond_distance_DA
_geom_hbond_angle_DHA
_geom_hbond_publ_flag
C6 H6B O1 7_566 0.98 2.49 3.340(3) 145.1 y

loop_
_geom_torsion_atom_site_label_1
_geom_torsion_atom_site_label_2
_geom_torsion_atom_site_label_3
_geom_torsion_atom_site_label_4
_geom_torsion
O1 C1 C2 C11 179.25(18)
O1 C1 C2 C3 0.2(3)
C11 C2 C3 O2 15.8(2)
C1 C2 C3 O2 -165.19(15)
C2 C3 O2 C4 -23.3(2)
C3 O2 C4 C5 -166.65(15)
C3 O2 C4 C10 17.1(2)
O2 C4 C5 O3 3.7(2)
C10 C4 C5 O3 179.99(15)
O2 C4 C5 C7 -176.19(15)
C10 C4 C5 C7 0.1(2)
C4 C5 O3 C6 -176.38(15)
C7 C5 O3 C6 3.5(2)
O3 C5 C7 C8 -179.85(16)
C4 C5 C7 C8 0.1(2)
C5 C7 C8 C9 -0.7(3)
C7 C8 C9 C10 1.2(3)
O2 C4 C10 C9 176.48(15)
C5 C4 C10 C9 0.4(2)
O2 C4 C10 C11 -1.8(2)
C5 C4 C10 C11 -177.88(14)
C8 C9 C10 C4 -1.1(3)
C8 C9 C10 C11 177.14(16)
C1 C2 C11 C10 179.49(15)
C3 C2 C11 C10 -1.5(2)
C4 C10 C11 C2 -6.0(2)
C9 C10 C11 C2 175.80(17)

loop_
_cod_related_entry_id
_cod_related_entry_database
_cod_related_entry_code
1 ChemSpider 38696
